data_2002348
loop_
_publ_author_name
'Koop, M'
'Mueller-Buschbaum, HK'

_publ_section_title
;
Synthese und Kristallstruktur von Cu6 Mo5 O18
;
_journal_name_full
;
Zeitschrift fuer Anorganische und Allgemeine Chemie
;
_journal_page_first 140
_journal_page_last 146
_journal_paper_doi 10.1002/zaac.19855311219
_journal_volume 531
_journal_year 1985
_chemical_formula_structural 'Cu6 (Mo5 O18)'
_chemical_formula_sum 'Cu6 Mo5 O18'
_chemical_name_systematic 'Hexacopper(I) pentamolybdate(VI)'
_space_group_IT_number 15
_symmetry_cell_setting monoclinic
_symmetry_Int_Tables_number 15
_symmetry_space_group_name_Hall '-C 2yc'
_symmetry_space_group_name_H-M 'C 1 2/c 1'
_cell_angle_alpha 90
_cell_angle_beta 130.40(5)
_cell_angle_gamma 90
_cell_formula_units_Z 4
_cell_length_a 18.88399(1900)
_cell_length_b 6.273(7)
_cell_length_c 15.259(23)
_cell_volume 1376.5
_refine_ls_R_factor_all 0.07
_cod_database_code 2002348

loop_
_symmetry_equiv_pos_as_xyz
x,y,z
-x,y,1/2-z
-x,-y,-z
x,-y,1/2+z
1/2+x,1/2+y,z
1/2-x,1/2+y,1/2-z
1/2-x,1/2-y,-z
1/2+x,1/2-y,1/2+z

loop_
_atom_site_aniso_label
_atom_site_aniso_U_11
_atom_site_aniso_U_12
_atom_site_aniso_U_13
_atom_site_aniso_U_22
_atom_site_aniso_U_23
_atom_site_aniso_U_33
Cu1 0.0258(5) 0.0023(4) 0.0201(5) 0.0120(4) 0.0035(4) 0.0239(5)
Cu2 0.0154(4) -0.0023(4) 0.0158(4) 0.0329(7) -0.0002(5) 0.0219(5)
Cu3 0.0197(5) -0.0029(4) 0.0123(4) 0.0264(6) -0.0048(4) 0.0162(5)
Mo1 0.0049(2) 0.0005(1) 0.0041(1) 0.0055(2) 0.0009(1) 0.0062(2)
Mo2 0.0064(2) 0.0001(1) 0.0057(2) 0.0081(2) 0.0001(2) 0.0067(2)
Mo3 0.0052(2) 0. 0.0030(2) 0.0071(3) 0. 0.0047(2)

loop_
_atom_site_label
_atom_site_type_symbol
_atom_site_symmetry_multiplicity
_atom_site_Wyckoff_symbol
_atom_site_fract_x
_atom_site_fract_y
_atom_site_fract_z
_atom_site_occupancy
_atom_site_attached_hydrogens
_atom_site_calc_flag
Cu1 Cu1+ 8 f 0.2143(1) 0.1201(2) 0.3453(1) 1. 0 d
Cu2 Cu1+ 8 f 0.4970(1) 0.1964(3) 0.5889(1) 1. 0 d
Cu3 Cu1+ 8 f 0.3885(1) 0.1477(2) 0.3507(1) 1. 0 d
Mo1 Mo6+ 8 f 0.339 0.0820(1) 0.0968(1) 1. 0 d
Mo2 Mo6+ 8 f 0.1587(1) 0.1358(1) 0.0875(1) 1. 0 d
Mo3 Mo6+ 4 e 0. 0.0677(1) 0.75 1. 0 d
O1 O2- 8 f 0.2456(4) 0.1328(10) 0.2390(5) 1. 0 d
O2 O2- 8 f 0.2556(4) 0.0745(9) 0.5908(5) 1. 0 d
O3 O2- 8 f 0.0951(4) 0.1526(8) 0.9084(4) 1. 0 d
O4 O2- 8 f 0.0925(4) 0.0937(10) 0.5572(5) 1. 0 d
O5 O2- 8 f 0.4115(4) 0.1508(10) 0.9306(5) 1. 0 d
O6 O2- 8 f 0.2594(3) 0.1638(8) 0.9301(4) 1. 0 d
O7 O2- 8 f 0.0647(4) 0.1035(10) 0.2352(5) 1. 0 d
O8 O2- 8 f 0.4008(4) 0.1068(10) 0.5905(5) 1. 0 d
O9 O2- 8 f 0.4203(4) 0.1660(9) 0.2484(5) 1. 0 d

loop_
_atom_type_symbol
_atom_type_oxidation_number
Cu1+ 1.000
Mo6+ 6.000
O2- -2.000
